data_7040092
loop_
_publ_author_name
'Carmona, Mar\'ia'
'Rodr\'iguez, Ricardo'
'Lahoz, Fernando J.'
'Garc\'ia-Ordu\~na, Pilar'
'Osante, I\~naki'
'Cativiela, Carlos'
'L\'opez, Jos\'e A'
'Carmona, Daniel'

_publ_section_title
;
 Half-sandwich complexes of rhodium containing cysteine-derived ligands.
;
_journal_issue 36
_journal_name_full 'Dalton transactions (Cambridge, England : 2003)'
_journal_page_first 14203
_journal_page_last 14215
_journal_paper_doi 10.1039/c6dt02411d
_journal_volume 45
_journal_year 2016
_chemical_absolute_configuration rmad
_chemical_formula_moiety 'C25 H34 N O4 Rh S'
_chemical_formula_sum 'C25 H34 N O4 Rh S'
_chemical_formula_weight 547.50
_chemical_name_systematic
;
 ?
;
_space_group_crystal_system orthorhombic
_space_group_IT_number 18
_space_group_name_Hall 'P 2 2ab'
_space_group_name_H-M_alt 'P 21 21 2'
_symmetry_space_group_name_Hall 'P 2 2ab'
_symmetry_space_group_name_H-M 'P 21 21 2'
_atom_sites_solution_hydrogens mixed
_audit_creation_method SHELXL-2014
_audit_update_record
;
2016-06-15 deposited with the CCDC.
2016-08-01 downloaded from the CCDC.
;
_cell_angle_alpha 90
_cell_angle_beta 90
_cell_angle_gamma 90
_cell_formula_units_Z 4
_cell_length_a 17.4802(10)
_cell_length_b 19.3568(11)
_cell_length_c 7.4057(4)
_cell_measurement_reflns_used 6224
_cell_measurement_temperature 100(2)
_cell_measurement_theta_max 27.729
_cell_measurement_theta_min 2.329
_cell_volume 2505.8(2)
_computing_cell_refinement 'SAINT+ in APEX2 v. 2008.4 (Bruker AXS, 2008)'
_computing_data_collection 'SMART in APEX2 v. 2008.4 (Bruker AXS, 2008)'
_computing_data_reduction 'SAINT+ in APEX2 v. 2008.4 (Bruker AXS, 2008)'
_computing_molecular_graphics 'XP program, SHELXTL v6.12, Bruker2000'
_computing_publication_material 'XCIF program, PLATON(Spek, 1998)'
_computing_structure_refinement 'SHELXL-2014 (Sheldrick, 2014)'
_computing_structure_solution 'SHELXS-2013 (Sheldrick, 2013)'
_diffrn_ambient_temperature 100(2)
_diffrn_detector_area_resol_mean 8.26
_diffrn_measured_fraction_theta_full 1.000
_diffrn_measured_fraction_theta_max 0.943
_diffrn_measurement_device_type 'Bruker APEX DUO CCD system'
_diffrn_measurement_method 'narrow \w frames'
_diffrn_radiation_monochromator graphite
_diffrn_radiation_source 'fine-focus sealed tube'
_diffrn_radiation_type MoK\a
_diffrn_radiation_wavelength 0.71073
_diffrn_reflns_av_R_equivalents 0.0713
_diffrn_reflns_av_unetI/netI 0.0735
_diffrn_reflns_Laue_measured_fraction_full 1.000
_diffrn_reflns_Laue_measured_fraction_max 0.943
_diffrn_reflns_limit_h_max 20
_diffrn_reflns_limit_h_min -23
_diffrn_reflns_limit_k_max 25
_diffrn_reflns_limit_k_min -24
_diffrn_reflns_limit_l_max 9
_diffrn_reflns_limit_l_min -10
_diffrn_reflns_number 19421
_diffrn_reflns_point_group_measured_fraction_full 1.000
_diffrn_reflns_point_group_measured_fraction_max 0.922
_diffrn_reflns_theta_full 25.242
_diffrn_reflns_theta_max 29.464
_diffrn_reflns_theta_min 2.104
_exptl_absorpt_coefficient_mu 0.795
_exptl_absorpt_correction_T_max 0.9281
_exptl_absorpt_correction_T_min 0.5386
_exptl_absorpt_correction_type multi-scan
_exptl_absorpt_process_details
;
 SADABS: Area-Detector Absorption Correction. (1996) Bruker-AXS 
 within APEX2 package.
;
_exptl_crystal_colour orange
_exptl_crystal_density_diffrn 1.451
_exptl_crystal_description needle
_exptl_crystal_F_000 1136
_exptl_crystal_size_max 0.216
_exptl_crystal_size_mid 0.136
_exptl_crystal_size_min 0.067
_refine_diff_density_max 0.703
_refine_diff_density_min -1.088
_refine_diff_density_rms 0.093
_refine_ls_abs_structure_details
;
 Flack x determined using 2116 quotients [(I+)-(I-)]/[(I+)+(I-)]
 (Parsons, Flack and Wagner, Acta Cryst. B69 (2013) 249-259).
;
_refine_ls_abs_structure_Flack -0.07(3)
_refine_ls_extinction_method none
_refine_ls_goodness_of_fit_ref 0.985
_refine_ls_hydrogen_treatment mixed
_refine_ls_matrix_type full
_refine_ls_number_parameters 300
_refine_ls_number_reflns 6432
_refine_ls_number_restraints 1
_refine_ls_restrained_S_all 0.986
_refine_ls_R_factor_all 0.0557
_refine_ls_R_factor_gt 0.0434
_refine_ls_shift/su_max 0.017
_refine_ls_shift/su_mean 0.001
_refine_ls_structure_factor_coef Fsqd
_refine_ls_weighting_details 'w=1/[\s^2^(Fo^2^)+(0.0547P)^2^+0.0148P] where P=(Fo^2^+2Fc^2^)/3'
_refine_ls_weighting_scheme calc
_refine_ls_wR_factor_gt 0.0993
_refine_ls_wR_factor_ref 0.1064
_reflns_Friedel_coverage 0.732
_reflns_Friedel_fraction_full 1.000
_reflns_Friedel_fraction_max 0.894
_reflns_number_gt 5536
_reflns_number_total 6432
_reflns_threshold_expression 'I > 2\s(I)'
_cod_data_source_file c6dt02411d3.cif
_cod_data_source_block cmpnd_9
_cod_depositor_comments 'Adding full bibliography for 7040089--7040092.cif.'
_cod_database_code 7040092
_shelx_space_group_comment
;
The symmetry employed for this shelxl refinement is uniquely defined
by the following loop, which should always be used as a source of
symmetry information in preference to the above space-group names.
They are only intended as comments.
;
_shelxl_version_number 2014-3

loop_
_space_group_symop_operation_xyz
'x, y, z'
'x+1/2, -y+1/2, -z'
'-x+1/2, y+1/2, -z'
'-x, -y, z'

loop_
_atom_site_label
_atom_site_type_symbol
_atom_site_fract_x
_atom_site_fract_y
_atom_site_fract_z
_atom_site_U_iso_or_equiv
_atom_site_adp_type
_atom_site_occupancy
_atom_site_site_symmetry_order
_atom_site_calc_flag
_atom_site_refinement_flags_posn
_atom_site_refinement_flags_adp
_atom_site_refinement_flags_occupancy
_atom_site_disorder_assembly
_atom_site_disorder_group
Rh Rh 0.16593(2) 0.22111(2) 0.79273(6) 0.02476(11) Uani 1 1 d . . . . .
S S 0.08646(8) 0.13094(7) 0.9241(2) 0.0322(3) Uani 1 1 d . . . . .
N N 0.1844(2) 0.1422(2) 0.6046(7) 0.0289(10) Uani 1 1 d . . . . .
O1 O 0.07499(19) 0.23667(16) 0.6132(5) 0.0254(8) Uani 1 1 d . . . . .
O2 O 0.0052(2) 0.1800(2) 0.4096(6) 0.0388(10) Uani 1 1 d . . . . .
O3 O 0.2322(2) 0.04293(19) 0.4795(7) 0.0379(10) Uani 1 1 d . . . . .
O4 O 0.3111(2) 0.1247(2) 0.5950(10) 0.0662(19) Uani 1 1 d . . . . .
C1A C 0.1673(6) 0.3040(5) 0.9760(15) 0.0240(19) Uiso 0.536(9) 1 d . . P A 1
C2A C 0.2154(6) 0.2502(5) 1.0458(14) 0.024(2) Uiso 0.536(9) 1 d . . P A 1
C3A C 0.2768(6) 0.2384(5) 0.9262(16) 0.027(2) Uiso 0.536(9) 1 d . . P A 1
C6A C 0.0983(7) 0.3344(7) 1.063(2) 0.048(3) Uiso 0.536(9) 1 d . . P A 1
H6A1 H 0.0801 0.3033 1.1586 0.072 Uiso 0.536(9) 1 calc R U P A 1
H6A2 H 0.0580 0.3406 0.9728 0.072 Uiso 0.536(9) 1 calc R U P A 1
H6A3 H 0.1115 0.3793 1.1162 0.072 Uiso 0.536(9) 1 calc R U P A 1
C7A C 0.2059(7) 0.2125(6) 1.2227(19) 0.047(3) Uiso 0.536(9) 1 d . . P A 1
H7A1 H 0.2234 0.1647 1.2090 0.070 Uiso 0.536(9) 1 calc R U P A 1
H7A2 H 0.1518 0.2127 1.2577 0.070 Uiso 0.536(9) 1 calc R U P A 1
H7A3 H 0.2363 0.2355 1.3161 0.070 Uiso 0.536(9) 1 calc R U P A 1
C8A C 0.3430(7) 0.1897(6) 0.9591(18) 0.039(3) Uiso 0.536(9) 1 d . . P A 1
H8A1 H 0.3819 0.2130 1.0328 0.058 Uiso 0.536(9) 1 calc R U P A 1
H8A2 H 0.3655 0.1761 0.8432 0.058 Uiso 0.536(9) 1 calc R U P A 1
H8A3 H 0.3247 0.1486 1.0227 0.058 Uiso 0.536(9) 1 calc R U P A 1
C10A C 0.1693(6) 0.3797(5) 0.6856(18) 0.035(2) Uiso 0.536(9) 1 d . . P A 1
H10A H 0.2105 0.4087 0.6371 0.052 Uiso 0.536(9) 1 calc R U P A 1
H10B H 0.1357 0.4078 0.7619 0.052 Uiso 0.536(9) 1 calc R U P A 1
H10C H 0.1397 0.3601 0.5857 0.052 Uiso 0.536(9) 1 calc R U P A 1
C1B C 0.1501(6) 0.3259(6) 0.9193(17) 0.022(2) Uiso 0.464(9) 1 d . . P A 2
C2B C 0.1878(6) 0.2815(6) 1.0399(15) 0.019(2) Uiso 0.464(9) 1 d . . P A 2
C3B C 0.2557(7) 0.2552(6) 0.9636(18) 0.025(3) Uiso 0.464(9) 1 d . . P A 2
C6B C 0.0774(8) 0.3632(7) 0.949(2) 0.039(3) Uiso 0.464(9) 1 d . . P A 2
H6B1 H 0.0883 0.4109 0.9854 0.059 Uiso 0.464(9) 1 calc R U P A 2
H6B2 H 0.0481 0.3401 1.0440 0.059 Uiso 0.464(9) 1 calc R U P A 2
H6B3 H 0.0476 0.3634 0.8367 0.059 Uiso 0.464(9) 1 calc R U P A 2
C7B C 0.1603(8) 0.2631(7) 1.229(2) 0.048(4) Uiso 0.464(9) 1 d . . P A 2
H7B1 H 0.1777 0.2164 1.2597 0.072 Uiso 0.464(9) 1 calc R U P A 2
H7B2 H 0.1043 0.2648 1.2323 0.072 Uiso 0.464(9) 1 calc R U P A 2
H7B3 H 0.1813 0.2962 1.3156 0.072 Uiso 0.464(9) 1 calc R U P A 2
C8B C 0.3146(7) 0.2082(6) 1.045(2) 0.039(3) Uiso 0.464(9) 1 d . . P A 2
H8B1 H 0.3009 0.1980 1.1701 0.059 Uiso 0.464(9) 1 calc R U P A 2
H8B2 H 0.3648 0.2308 1.0413 0.059 Uiso 0.464(9) 1 calc R U P A 2
H8B3 H 0.3167 0.1651 0.9754 0.059 Uiso 0.464(9) 1 calc R U P A 2
C10B C 0.1820(8) 0.3734(6) 0.600(2) 0.033(3) Uiso 0.464(9) 1 d D . P A 2
H10D H 0.1266 0.3782 0.5841 0.050 Uiso 0.464(9) 1 calc R U P A 2
H10E H 0.2036 0.3494 0.4949 0.050 Uiso 0.464(9) 1 calc R U P A 2
H10F H 0.2053 0.4192 0.6104 0.050 Uiso 0.464(9) 1 calc R U P A 2
C4 C 0.2662(3) 0.2870(2) 0.7806(8) 0.0269(10) Uani 1 1 d . . . . .
C5 C 0.1998(3) 0.3281(3) 0.7850(11) 0.0396(14) Uani 1 1 d D . . . .
C9 C 0.3248(4) 0.2893(3) 0.6335(11) 0.0504(18) Uani 1 1 d . . . . .
H9A H 0.3090 0.2588 0.5348 0.076 Uiso 1 1 calc R U . . .
H9B H 0.3742 0.2740 0.6811 0.076 Uiso 1 1 calc R U . . .
H9C H 0.3294 0.3367 0.5883 0.076 Uiso 1 1 calc R U . . .
C11 C 0.0580(3) 0.1830(3) 0.5188(8) 0.0260(11) Uani 1 1 d . . . . .
C12 C 0.1069(3) 0.1188(3) 0.5589(8) 0.0263(11) Uani 1 1 d . . . . .
C13 C 0.0724(3) 0.0806(2) 0.7183(10) 0.0331(12) Uani 1 1 d . . . . .
H13A H 0.0970 0.0348 0.7313 0.040 Uiso 1 1 calc R U . . .
H13B H 0.0170 0.0732 0.6976 0.040 Uiso 1 1 calc R U . . .
C14 C -0.0065(3) 0.1734(3) 0.9569(9) 0.0342(13) Uani 1 1 d . . . . .
H14A H -0.0051 0.1997 1.0714 0.041 Uiso 1 1 calc R U . . .
H14B H -0.0147 0.2069 0.8576 0.041 Uiso 1 1 calc R U . . .
C15 C -0.0733(3) 0.1238(3) 0.9622(8) 0.0307(12) Uani 1 1 d . . . . .
C16 C -0.0863(3) 0.0820(3) 1.1120(8) 0.0305(12) Uani 1 1 d . . . . .
H16 H -0.0515 0.0831 1.2105 0.037 Uiso 1 1 calc R U . . .
C17 C -0.1495(3) 0.0389(3) 1.1191(9) 0.0364(14) Uani 1 1 d . . . . .
H17 H -0.1585 0.0110 1.2226 0.044 Uiso 1 1 calc R U . . .
C18 C -0.1997(3) 0.0367(3) 0.9735(11) 0.0410(16) Uani 1 1 d . . . . .
H18 H -0.2433 0.0074 0.9775 0.049 Uiso 1 1 calc R U . . .
C19 C -0.1866(3) 0.0768(3) 0.8245(10) 0.0397(15) Uani 1 1 d . . . . .
H19 H -0.2207 0.0748 0.7247 0.048 Uiso 1 1 calc R U . . .
C20 C -0.1236(3) 0.1204(3) 0.8193(9) 0.0366(14) Uani 1 1 d . . . . .
H20 H -0.1150 0.1483 0.7156 0.044 Uiso 1 1 calc R U . . .
C21 C 0.2405(3) 0.0987(3) 0.5580(10) 0.0328(14) Uani 1 1 d . . . . .
C22 C 0.3796(4) 0.0836(3) 0.5524(17) 0.067(3) Uani 1 1 d . . . . .
C23A C 0.4449(7) 0.1280(6) 0.664(2) 0.046(4) Uiso 0.54(2) 1 d . . P B 3
H23A H 0.4456 0.1757 0.6202 0.069 Uiso 0.54(2) 1 calc R U P B 3
H23B H 0.4953 0.1069 0.6452 0.069 Uiso 0.54(2) 1 calc R U P B 3
H23C H 0.4326 0.1276 0.7932 0.069 Uiso 0.54(2) 1 calc R U P B 3
C23B C 0.4478(8) 0.1328(7) 0.546(2) 0.040(4) Uiso 0.46(2) 1 d . . P B 4
H23D H 0.4408 0.1658 0.4466 0.060 Uiso 0.46(2) 1 calc R U P B 4
H23E H 0.4948 0.1064 0.5262 0.060 Uiso 0.46(2) 1 calc R U P B 4
H23F H 0.4514 0.1580 0.6603 0.060 Uiso 0.46(2) 1 calc R U P B 4
C24 C 0.3806(4) 0.0188(3) 0.6636(12) 0.053(2) Uani 1 1 d . . . . .
H24A H 0.3774 0.0308 0.7919 0.079 Uiso 1 1 calc R U . . .
H24B H 0.4283 -0.0065 0.6411 0.079 Uiso 1 1 calc R U . . .
H24C H 0.3369 -0.0103 0.6306 0.079 Uiso 1 1 calc R U . . .
C25 C 0.3859(5) 0.0678(5) 0.3523(16) 0.091(4) Uani 1 1 d . . . . .
H25A H 0.3404 0.0424 0.3129 0.137 Uiso 1 1 calc R U . . .
H25B H 0.4316 0.0398 0.3302 0.137 Uiso 1 1 calc R U . . .
H25C H 0.3897 0.1112 0.2846 0.137 Uiso 1 1 calc R U . . .
H12 H 0.107(3) 0.089(3) 0.456(9) 0.029(16) Uiso 1 1 d . . . . .

loop_
_atom_site_aniso_label
_atom_site_aniso_U_11
_atom_site_aniso_U_22
_atom_site_aniso_U_33
_atom_site_aniso_U_23
_atom_site_aniso_U_13
_atom_site_aniso_U_12
Rh 0.02850(19) 0.02626(17) 0.01952(18) 0.00158(16) -0.00321(18) -0.00948(16)
S 0.0307(7) 0.0354(7) 0.0304(8) 0.0110(6) -0.0078(6) -0.0119(6)
N 0.022(2) 0.024(2) 0.041(3) -0.0043(19) -0.0078(19) -0.0018(15)
O1 0.0252(17) 0.0244(16) 0.027(2) -0.0005(14) -0.0035(15) 0.0010(13)
O2 0.029(2) 0.047(2) 0.040(3) -0.0025(19) -0.012(2) 0.0006(18)
O3 0.029(2) 0.031(2) 0.054(3) -0.0105(19) -0.004(2) 0.0007(16)
O4 0.021(2) 0.0230(19) 0.155(6) -0.015(3) -0.016(3) 0.0015(15)
C4 0.025(2) 0.024(2) 0.031(3) 0.001(2) -0.003(2) -0.0097(18)
C5 0.035(3) 0.021(2) 0.063(4) -0.014(3) 0.002(3) -0.008(2)
C9 0.042(4) 0.041(3) 0.068(5) -0.021(3) 0.025(3) -0.018(3)
C11 0.021(2) 0.033(3) 0.024(3) 0.001(2) 0.001(2) -0.0016(19)
C12 0.021(2) 0.025(2) 0.032(3) -0.008(2) -0.003(2) 0.0011(19)
C13 0.027(2) 0.024(2) 0.049(3) 0.001(3) -0.008(3) -0.0035(18)
C14 0.037(3) 0.034(3) 0.032(3) 0.001(2) 0.002(3) -0.011(2)
C15 0.033(3) 0.030(3) 0.030(3) 0.001(2) 0.004(2) -0.006(2)
C16 0.029(3) 0.034(3) 0.028(3) 0.004(2) 0.001(2) -0.005(2)
C17 0.036(3) 0.026(2) 0.047(4) 0.005(2) 0.009(3) -0.005(2)
C18 0.029(3) 0.028(3) 0.066(5) -0.007(3) 0.006(3) -0.007(2)
C19 0.034(3) 0.039(3) 0.046(4) -0.007(3) -0.011(3) 0.001(2)
C20 0.041(3) 0.032(3) 0.037(4) 0.002(2) -0.007(3) -0.003(2)
C21 0.023(3) 0.020(2) 0.056(4) 0.000(2) -0.003(3) 0.0008(19)
C22 0.024(3) 0.024(3) 0.154(10) 0.001(4) -0.005(4) 0.001(2)
C24 0.037(3) 0.050(4) 0.071(6) -0.006(3) -0.014(3) 0.017(3)
C25 0.047(5) 0.092(6) 0.134(11) 0.068(7) 0.038(6) 0.025(4)

loop_
_atom_type_symbol
_atom_type_description
_atom_type_scat_dispersion_real
_atom_type_scat_dispersion_imag
_atom_type_scat_source
C C 0.0033 0.0016 'International Tables Vol C Tables 4.2.6.8 and 6.1.1.4'
H H 0.0000 0.0000 'International Tables Vol C Tables 4.2.6.8 and 6.1.1.4'
N N 0.0061 0.0033 'International Tables Vol C Tables 4.2.6.8 and 6.1.1.4'
O O 0.0106 0.0060 'International Tables Vol C Tables 4.2.6.8 and 6.1.1.4'
S S 0.1246 0.1234 'International Tables Vol C Tables 4.2.6.8 and 6.1.1.4'
Rh Rh -1.1178 0.9187 'International Tables Vol C Tables 4.2.6.8 and 6.1.1.4'

loop_
_geom_angle_atom_site_label_1
_geom_angle_atom_site_label_2
_geom_angle_atom_site_label_3
_geom_angle
N Rh O1 78.42(15)
N Rh C1A 170.3(3)
O1 Rh C1A 108.0(4)
N Rh C3B 120.7(4)
O1 Rh C3B 153.6(3)
N Rh C2A 135.5(3)
O1 Rh C2A 145.6(3)
C1A Rh C2A 39.6(4)
N Rh C5 129.9(2)
O1 Rh C5 93.0(2)
C1A Rh C5 44.0(4)
C3B Rh C5 60.9(4)
C2A Rh C5 70.1(3)
N Rh C4 106.10(19)
O1 Rh C4 120.16(18)
C1A Rh C4 64.4(3)
C3B Rh C4 40.9(4)
C2A Rh C4 63.6(3)
C5 Rh C4 38.0(2)
N Rh C3A 105.9(3)
O1 Rh C3A 158.7(3)
C1A Rh C3A 65.4(4)
C2A Rh C3A 37.9(4)
C5 Rh C3A 67.9(3)
C4 Rh C3A 38.5(3)
N Rh C2B 155.9(3)
O1 Rh C2B 125.6(3)
C3B Rh C2B 37.9(5)
C5 Rh C2B 57.7(4)
C4 Rh C2B 65.3(3)
N Rh C1B 162.5(4)
O1 Rh C1B 92.4(3)
C3B Rh C1B 64.0(5)
C5 Rh C1B 34.8(3)
C4 Rh C1B 65.6(3)
C2B Rh C1B 36.7(4)
N Rh S 80.24(13)
O1 Rh S 85.62(10)
C1A Rh S 107.2(3)
C3B Rh S 114.0(3)
C2A Rh S 93.9(3)
C5 Rh S 148.95(19)
C4 Rh S 154.07(16)
C3A Rh S 115.6(3)
C2B Rh S 98.4(3)
C1B Rh S 114.2(3)
C13 S C14 103.3(3)
C13 S Rh 97.26(19)
C14 S Rh 103.67(18)
C21 N C12 115.1(4)
C21 N Rh 138.1(4)
C12 N Rh 103.7(3)
C11 O1 Rh 113.8(3)
C21 O4 C22 119.6(5)
C2A C1A C6A 127.2(11)
C2A C1A C5 108.9(8)
C6A C1A C5 123.9(10)
C2A C1A Rh 71.6(6)
C6A C1A Rh 124.9(8)
C5 C1A Rh 69.8(4)
C3A C2A C1A 109.7(9)
C3A C2A C7A 123.4(9)
C1A C2A C7A 126.9(10)
C3A C2A Rh 73.5(6)
C1A C2A Rh 68.8(6)
C7A C2A Rh 126.1(7)
C2A C3A C4 105.4(8)
C2A C3A C8A 125.6(10)
C4 C3A C8A 128.7(10)
C2A C3A Rh 68.6(6)
C4 C3A Rh 69.5(5)
C8A C3A Rh 130.6(8)
C1A C6A H6A1 109.5
C1A C6A H6A2 109.5
H6A1 C6A H6A2 109.5
C1A C6A H6A3 109.5
H6A1 C6A H6A3 109.5
H6A2 C6A H6A3 109.5
C2A C7A H7A1 109.5
C2A C7A H7A2 109.5
H7A1 C7A H7A2 109.5
C2A C7A H7A3 109.5
H7A1 C7A H7A3 109.5
H7A2 C7A H7A3 109.5
C3A C8A H8A1 109.5
C3A C8A H8A2 109.5
H8A1 C8A H8A2 109.5
C3A C8A H8A3 109.5
H8A1 C8A H8A3 109.5
H8A2 C8A H8A3 109.5
C5 C10A H10A 109.5
C5 C10A H10B 109.5
H10A C10A H10B 109.5
C5 C10A H10C 109.5
H10A C10A H10C 109.5
H10B C10A H10C 109.5
C5 C1B C2B 101.0(9)
C5 C1B C6B 131.3(12)
C2B C1B C6B 127.5(11)
C5 C1B Rh 68.6(5)
C2B C1B Rh 69.8(6)
C6B C1B Rh 127.4(8)
C1B C2B C3B 111.1(10)
C1B C2B C7B 125.4(10)
C3B C2B C7B 123.4(12)
C1B C2B Rh 73.4(6)
C3B C2B Rh 67.8(6)
C7B C2B Rh 125.8(8)
C2B C3B C4 108.6(9)
C2B C3B C8B 129.5(12)
C4 C3B C8B 121.8(11)
C2B C3B Rh 74.3(7)
C4 C3B Rh 71.3(5)
C8B C3B Rh 123.9(9)
C1B C6B H6B1 109.5
C1B C6B H6B2 109.5
H6B1 C6B H6B2 109.5
C1B C6B H6B3 109.5
H6B1 C6B H6B3 109.5
H6B2 C6B H6B3 109.5
C2B C7B H7B1 109.5
C2B C7B H7B2 109.5
H7B1 C7B H7B2 109.5
C2B C7B H7B3 109.5
H7B1 C7B H7B3 109.5
H7B2 C7B H7B3 109.5
C3B C8B H8B1 109.5
C3B C8B H8B2 109.5
H8B1 C8B H8B2 109.5
C3B C8B H8B3 109.5
H8B1 C8B H8B3 109.5
H8B2 C8B H8B3 109.5
C5 C10B H10D 109.5
C5 C10B H10E 109.5
H10D C10B H10E 109.5
C5 C10B H10F 109.5
H10D C10B H10F 109.5
H10E C10B H10F 109.5
C5 C4 C3A 117.2(7)
C5 C4 C9 124.3(6)
C3A C4 C9 118.4(7)
C5 C4 C3B 96.3(7)
C9 C4 C3B 139.0(7)
C5 C4 Rh 70.4(3)
C3A C4 Rh 71.9(4)
C9 C4 Rh 126.9(4)
C3B C4 Rh 67.8(5)
C1B C5 C4 122.7(8)
C10A C5 C4 137.0(8)
C10A C5 C1A 124.0(8)
C4 C5 C1A 98.5(7)
C1B C5 C10B 121.2(8)
C4 C5 C10B 115.7(7)
C1B C5 Rh 76.6(5)
C10A C5 Rh 128.1(6)
C4 C5 Rh 71.5(3)
C1A C5 Rh 66.3(4)
C10B C5 Rh 118.6(6)
C4 C9 H9A 109.5
C4 C9 H9B 109.5
H9A C9 H9B 109.5
C4 C9 H9C 109.5
H9A C9 H9C 109.5
H9B C9 H9C 109.5
O2 C11 O1 124.6(5)
O2 C11 C12 120.5(5)
O1 C11 C12 114.8(4)
N C12 C13 109.8(5)
N C12 C11 108.0(4)
C13 C12 C11 108.8(4)
N C12 H12 111(3)
C13 C12 H12 109(4)
C11 C12 H12 110(4)
C12 C13 S 109.5(3)
C12 C13 H13A 109.8
S C13 H13A 109.8
C12 C13 H13B 109.8
S C13 H13B 109.8
H13A C13 H13B 108.2
C15 C14 S 113.7(4)
C15 C14 H14A 108.8
S C14 H14A 108.8
C15 C14 H14B 108.8
S C14 H14B 108.8
H14A C14 H14B 107.7
C20 C15 C16 118.8(5)
C20 C15 C14 120.2(5)
C16 C15 C14 121.0(5)
C17 C16 C15 120.7(6)
C17 C16 H16 119.6
C15 C16 H16 119.6
C16 C17 C18 119.4(6)
C16 C17 H17 120.3
C18 C17 H17 120.3
C19 C18 C17 120.2(5)
C19 C18 H18 119.9
C17 C18 H18 119.9
C18 C19 C20 120.0(6)
C18 C19 H19 120.0
C20 C19 H19 120.0
C15 C20 C19 120.9(6)
C15 C20 H20 119.5
C19 C20 H20 119.5
O3 C21 N 125.8(5)
O3 C21 O4 121.7(5)
N C21 O4 112.3(5)
O4 C22 C24 110.1(7)
O4 C22 C25 112.2(8)
C24 C22 C25 111.6(7)
O4 C22 C23B 107.7(7)
C24 C22 C23B 122.0(9)
C25 C22 C23B 92.2(10)
O4 C22 C23A 99.9(7)
C24 C22 C23A 98.7(8)
C25 C22 C23A 123.0(9)
C22 C23A H23A 109.5
C22 C23A H23B 109.5
H23A C23A H23B 109.5
C22 C23A H23C 109.5
H23A C23A H23C 109.5
H23B C23A H23C 109.5
C22 C23B H23D 109.5
C22 C23B H23E 109.5
H23D C23B H23E 109.5
C22 C23B H23F 109.5
H23D C23B H23F 109.5
H23E C23B H23F 109.5
C22 C24 H24A 109.5
C22 C24 H24B 109.5
H24A C24 H24B 109.5
C22 C24 H24C 109.5
H24A C24 H24C 109.5
H24B C24 H24C 109.5
C22 C25 H25A 109.5
C22 C25 H25B 109.5
H25A C25 H25B 109.5
C22 C25 H25C 109.5
H25A C25 H25C 109.5
H25B C25 H25C 109.5

loop_
_geom_bond_atom_site_label_1
_geom_bond_atom_site_label_2
_geom_bond_distance
Rh N 2.093(5)
Rh O1 2.094(3)
Rh C1A 2.102(9)
Rh C3B 2.121(12)
Rh C2A 2.139(10)
Rh C5 2.155(5)
Rh C4 2.170(4)
Rh C3A 2.202(10)
Rh C2B 2.205(10)
Rh C1B 2.252(11)
Rh S 2.4337(13)
S C13 1.826(7)
S C14 1.837(6)
N C21 1.337(7)
N C12 1.467(6)
O1 C11 1.287(6)
O2 C11 1.229(7)
O3 C21 1.234(7)
O4 C21 1.362(7)
O4 C22 1.472(8)
C1A C2A 1.436(14)
C1A C6A 1.489(16)
C1A C5 1.594(13)
C2A C3A 1.411(15)
C2A C7A 1.508(17)
C3A C4 1.443(12)
C3A C8A 1.512(15)
C6A H6A1 0.9800
C6A H6A2 0.9800
C6A H6A3 0.9800
C7A H7A1 0.9800
C7A H7A2 0.9800
C7A H7A3 0.9800
C8A H8A1 0.9800
C8A H8A2 0.9800
C8A H8A3 0.9800
C10A C5 1.349(13)
C10A H10A 0.9800
C10A H10B 0.9800
C10A H10C 0.9800
C1B C5 1.321(13)
C1B C2B 1.404(15)
C1B C6B 1.478(16)
C2B C3B 1.409(17)
C2B C7B 1.520(18)
C3B C4 1.500(14)
C3B C8B 1.500(17)
C6B H6B1 0.9800
C6B H6B2 0.9800
C6B H6B3 0.9800
C7B H7B1 0.9800
C7B H7B2 0.9800
C7B H7B3 0.9800
C8B H8B1 0.9800
C8B H8B2 0.9800
C8B H8B3 0.9800
C10B C5 1.657(15)
C10B H10D 0.9800
C10B H10E 0.9800
C10B H10F 0.9800
C4 C5 1.408(7)
C4 C9 1.496(8)
C9 H9A 0.9800
C9 H9B 0.9800
C9 H9C 0.9800
C11 C12 1.537(7)
C12 C13 1.519(9)
C12 H12 0.96(6)
C13 H13A 0.9900
C13 H13B 0.9900
C14 C15 1.514(7)
C14 H14A 0.9900
C14 H14B 0.9900
C15 C20 1.377(9)
C15 C16 1.391(8)
C16 C17 1.386(7)
C16 H16 0.9500
C17 C18 1.391(10)
C17 H17 0.9500
C18 C19 1.368(10)
C18 H18 0.9500
C19 C20 1.389(8)
C19 H19 0.9500
C20 H20 0.9500
C22 C24 1.500(11)
C22 C25 1.516(15)
C22 C23B 1.527(15)
C22 C23A 1.651(15)
C23A H23A 0.9800
C23A H23B 0.9800
C23A H23C 0.9800
C23B H23D 0.9800
C23B H23E 0.9800
C23B H23F 0.9800
C24 H24A 0.9800
C24 H24B 0.9800
C24 H24C 0.9800
C25 H25A 0.9800
C25 H25B 0.9800
C25 H25C 0.9800

loop_
_geom_torsion_atom_site_label_1
_geom_torsion_atom_site_label_2
_geom_torsion_atom_site_label_3
_geom_torsion_atom_site_label_4
_geom_torsion
C5 C1A C2A C3A 2.4(10)
Rh C1A C2A C3A 62.4(7)
C6A C1A C2A C7A 0.4(17)
C5 C1A C2A C7A 179.9(9)
Rh C1A C2A C7A -120.0(10)
C6A C1A C2A Rh 120.3(11)
C5 C1A C2A Rh -60.1(6)
C1A C2A C3A C4 0.6(10)
C7A C2A C3A C4 -177.1(9)
Rh C2A C3A C4 60.2(6)
C1A C2A C3A C8A 174.9(10)
C7A C2A C3A C8A -2.7(16)
Rh C2A C3A C8A -125.5(10)
C1A C2A C3A Rh -59.6(7)
C7A C2A C3A Rh 122.7(10)
C5 C1B C2B C3B -4.7(11)
C6B C1B C2B C3B 179.7(11)
Rh C1B C2B C3B 57.5(8)
C5 C1B C2B C7B 175.4(10)
C6B C1B C2B C7B -0.3(18)
Rh C1B C2B C7B -122.5(11)
C5 C1B C2B Rh -62.1(6)
C6B C1B C2B Rh 122.2(11)
C1B C2B C3B C4 2.7(12)
C7B C2B C3B C4 -177.3(9)
Rh C2B C3B C4 63.5(7)
C1B C2B C3B C8B 178.0(11)
C7B C2B C3B C8B -2.1(19)
Rh C2B C3B C8B -121.2(13)
C1B C2B C3B Rh -60.8(8)
C7B C2B C3B Rh 119.2(11)
C2A C3A C4 C5 -3.9(10)
C8A C3A C4 C5 -178.0(9)
Rh C3A C4 C5 55.7(5)
C2A C3A C4 C9 177.6(6)
C8A C3A C4 C9 3.5(13)
Rh C3A C4 C9 -122.8(5)
C2A C3A C4 C3B 15.8(15)
C8A C3A C4 C3B -158(3)
Rh C3A C4 C3B 75.3(18)
C2A C3A C4 Rh -59.6(6)
C8A C3A C4 Rh 126.3(11)
C2B C3B C4 C5 0.4(9)
C8B C3B C4 C5 -175.3(10)
Rh C3B C4 C5 65.9(4)
C2B C3B C4 C3A -162(2)
C8B C3B C4 C3A 22.2(14)
Rh C3B C4 C3A -96.6(18)
C2B C3B C4 C9 173.3(7)
C8B C3B C4 C9 -2.5(16)
Rh C3B C4 C9 -121.3(8)
C2B C3B C4 Rh -65.4(8)
C8B C3B C4 Rh 118.9(11)
C2B C1B C5 C10A -169.9(8)
C6B C1B C5 C10A 5.4(14)
Rh C1B C5 C10A 127.0(6)
C2B C1B C5 C4 5.7(10)
C6B C1B C5 C4 -178.9(10)
Rh C1B C5 C4 -57.3(5)
C2B C1B C5 C1A 1.7(12)
C6B C1B C5 C1A 177(2)
Rh C1B C5 C1A -61.4(14)
C2B C1B C5 C10B 178.6(8)
C6B C1B C5 C10B -6.1(16)
Rh C1B C5 C10B 115.5(7)
C2B C1B C5 Rh 63.0(6)
C6B C1B C5 Rh -121.6(12)
C3A C4 C5 C1B 3.3(10)
C9 C4 C5 C1B -178.3(7)
C3B C4 C5 C1B -4.0(9)
Rh C4 C5 C1B 59.7(7)
C3A C4 C5 C10A 177.0(10)
C9 C4 C5 C10A -4.6(12)
C3B C4 C5 C10A 169.7(10)
Rh C4 C5 C10A -126.6(10)
C3A C4 C5 C1A 4.9(8)
C9 C4 C5 C1A -176.7(6)
C3B C4 C5 C1A -2.4(7)
Rh C4 C5 C1A 61.4(4)
C3A C4 C5 C10B -170.0(7)
C9 C4 C5 C10B 8.4(9)
C3B C4 C5 C10B -177.3(7)
Rh C4 C5 C10B -113.5(6)
C3A C4 C5 Rh -56.4(6)
C9 C4 C5 Rh 122.0(5)
C3B C4 C5 Rh -63.7(5)
C2A C1A C5 C1B 172.3(19)
C6A C1A C5 C1B -8.1(13)
Rh C1A C5 C1B 111.1(16)
C2A C1A C5 C10A -177.7(8)
C6A C1A C5 C10A 1.9(14)
Rh C1A C5 C10A 121.1(8)
C2A C1A C5 C4 -4.2(8)
C6A C1A C5 C4 175.4(9)
Rh C1A C5 C4 -65.4(4)
C2A C1A C5 C10B 167.7(11)
C6A C1A C5 C10B -12.7(17)
Rh C1A C5 C10B 106.4(12)
C2A C1A C5 Rh 61.2(6)
C6A C1A C5 Rh -119.2(10)
Rh O1 C11 O2 177.6(5)
Rh O1 C11 C12 0.8(6)
C21 N C12 C13 92.8(6)
Rh N C12 C13 -70.7(4)
C21 N C12 C11 -148.6(5)
Rh N C12 C11 47.8(5)
O2 C11 C12 N 149.1(5)
O1 C11 C12 N -33.9(6)
O2 C11 C12 C13 -91.8(6)
O1 C11 C12 C13 85.2(5)
N C12 C13 S 47.9(5)
C11 C12 C13 S -70.1(5)
C14 S C13 C12 100.0(4)
Rh S C13 C12 -6.0(4)
C13 S C14 C15 54.8(5)
Rh S C14 C15 155.8(4)
S C14 C15 C20 -107.6(6)
S C14 C15 C16 73.9(7)
C20 C15 C16 C17 -1.3(9)
C14 C15 C16 C17 177.2(5)
C15 C16 C17 C18 0.9(9)
C16 C17 C18 C19 0.2(9)
C17 C18 C19 C20 -0.8(9)
C16 C15 C20 C19 0.7(9)
C14 C15 C20 C19 -177.8(5)
C18 C19 C20 C15 0.4(9)
C12 N C21 O3 1.2(10)
Rh N C21 O3 156.9(5)
C12 N C21 O4 176.7(6)
Rh N C21 O4 -27.6(9)
C22 O4 C21 O3 -4.3(12)
C22 O4 C21 N 180.0(7)
C21 O4 C22 C24 -64.0(11)
C21 O4 C22 C25 60.9(10)
C21 O4 C22 C23B 160.8(10)
C21 O4 C22 C23A -167.2(8)
